data_4033907
loop_
_publ_author_name
'Lan, Ping'
'Banwell, Martin G.'
'Willis, Anthony C.'

_publ_section_title
;
 Application of Electrocyclic Ring-Opening and Desymmetrizing Nucleophilic
 Trappings of meso-6,6-Dibromobicyclo[3.1.0]hexanes to Total Syntheses of
 Crinine and Haemanthamine Alkaloids.
;
_journal_issue 6
_journal_name_full 'The Journal of organic chemistry'
_journal_page_first 3431
_journal_page_last 3466
_journal_paper_doi 10.1021/acs.joc.9b00018
_journal_volume 84
_journal_year 2019
_chemical_compound_source local
_chemical_formula_moiety 'C16 H15 N O3'
_chemical_formula_sum 'C16 H15 N O3'
_chemical_formula_weight 269.30
_space_group_IT_number 2
_space_group_name_Hall '-P 1'
_space_group_name_H-M_alt 'P -1'
_symmetry_cell_setting triclinic
_symmetry_space_group_name_H-M 'P -1'
_atom_sites_solution_hydrogens geom
_atom_sites_solution_primary direct
_audit_creation_date 12-12-06
_audit_creation_method CRYSTALS_ver_14.11
_audit_update_record
;
2012-12-06 - Report on C16 H15 N O3
            by Anthony C. Willis
            for  Ping Lan and Martin Banwell


2012-12-06 - passes checkcif tests

;
_cell_angle_alpha 88.6579(18)
_cell_angle_beta 77.6969(14)
_cell_angle_gamma 69.8404(18)
_cell_formula_units_Z 2
_cell_length_a 7.0347(2)
_cell_length_b 9.4014(2)
_cell_length_c 10.0921(3)
_cell_measurement_reflns_used 9219
_cell_measurement_temperature 200
_cell_measurement_theta_max 27.5
_cell_measurement_theta_min 2.6
_cell_volume 611.26(3)
_computing_cell_refinement 'DENZO/SCALEPACK (Otwinowski & Minor, 1997)'
_computing_data_collection 'COLLECT (Nonius, 2001).'
_computing_data_reduction 'DENZO/SCALEPACK (Otwinowski & Minor, 1997)'
_computing_molecular_graphics
; 
ORTEP-II (Johnson 1976) in teXsan (MSC, 1992-1997)
;
_computing_publication_material 'CRYSTALS (Betteridge et al., 2003)'
_computing_structure_refinement 'CRYSTALS (Betteridge et al., 2003)'
_computing_structure_solution 'SUPERFLIP (Palatinus & Chapuis, 2007)'
_diffrn_ambient_temperature 200
_diffrn_measured_fraction_theta_full 0.995
_diffrn_measured_fraction_theta_max 0.991
_diffrn_measurement_device Area
_diffrn_measurement_device_type 'Nonius KappaCCD'
_diffrn_measurement_method ' \f and \w scans with CCD '
_diffrn_radiation_monochromator graphite
_diffrn_radiation_type 'Mo K\a'
_diffrn_radiation_wavelength 0.71073
_diffrn_reflns_av_R_equivalents 0.031
_diffrn_reflns_limit_h_max 9
_diffrn_reflns_limit_h_min -9
_diffrn_reflns_limit_k_max 11
_diffrn_reflns_limit_k_min -12
_diffrn_reflns_limit_l_max 13
_diffrn_reflns_limit_l_min -13
_diffrn_reflns_number 13911
_diffrn_reflns_theta_full 26.705
_diffrn_reflns_theta_max 27.531
_diffrn_reflns_theta_min 3.017
_diffrn_standards_number 0
_exptl_absorpt_coefficient_mu 0.102
_exptl_absorpt_correction_T_max 0.983
_exptl_absorpt_correction_T_min 0.970
_exptl_absorpt_correction_type integration
_exptl_absorpt_process_details
;
via Gaussian method (Coppens, 1970) implemented in maXus (2000)
;
_exptl_crystal_colour colourless
_exptl_crystal_density_diffrn 1.463
_exptl_crystal_density_method 'not measured'
_exptl_crystal_description block
_exptl_crystal_F_000 284
_exptl_crystal_size_max 0.370
_exptl_crystal_size_mid 0.360
_exptl_crystal_size_min 0.200
_refine_diff_density_max 0.26
_refine_diff_density_min -0.27
_refine_ls_extinction_method None
_refine_ls_goodness_of_fit_ref 0.9826
_refine_ls_hydrogen_treatment refxyz
_refine_ls_matrix_type full
_refine_ls_number_parameters 226
_refine_ls_number_reflns 2793
_refine_ls_number_restraints 0
_refine_ls_R_factor_all 0.0464
_refine_ls_R_factor_gt 0.0378
_refine_ls_shift/su_max 0.0002782
_refine_ls_shift/su_mean 0.0000580
_refine_ls_structure_factor_coef Fsqd
_refine_ls_weighting_details
;
 Method= Modified Sheldrick 
 w=1/[\s^2^(F^2^) + ( 0.06P)^2^ + 0.18P] 
 ,where P=(max(Fo^2^,0) + 2Fc^2^)/3 
;
_refine_ls_weighting_scheme calc
_refine_ls_wR_factor_all 0.1030
_refine_ls_wR_factor_gt 0.0980
_refine_ls_wR_factor_ref 0.1030
_reflns_limit_h_max 9
_reflns_limit_h_min -8
_reflns_limit_k_max 12
_reflns_limit_k_min -12
_reflns_limit_l_max 13
_reflns_limit_l_min 0
_reflns_number_gt 2355
_reflns_number_total 2793
_reflns_threshold_expression I>2.0\s(I)
_oxford_diffrn_Wilson_B_factor 2.37
_oxford_diffrn_Wilson_scale 0.40
_oxford_refine_ls_r_factor_ref 0.0464
_oxford_refine_ls_scale 1.622(12)
_oxford_reflns_number_all 2793
_oxford_reflns_threshold_expression_ref I>-10.0\s(I)
_oxford_structure_analysis_title '12061122 ban1250'
_cod_data_source_file jo9b00018_si_007.cif
_cod_data_source_block ban1250
_cod_original_sg_symbol_H-M 'P -1 '
_cod_database_code 4033907

loop_
_symmetry_equiv_pos_as_xyz
x,y,z
-x,-y,-z

loop_
_atom_site_label
_atom_site_type_symbol
_atom_site_fract_x
_atom_site_fract_y
_atom_site_fract_z
_atom_site_U_iso_or_equiv
_atom_site_occupancy
_atom_site_adp_type
C1 C 0.63325(19) 0.82716(13) 0.74784(12) 0.0277 1.0000 Uani
C2 C 0.5466(2) 0.84649(15) 0.87969(13) 0.0347 1.0000 Uani
C3 C 0.3424(2) 0.82196(15) 0.91314(13) 0.0358 1.0000 Uani
C4 C 0.1908(2) 0.93396(15) 0.83795(13) 0.0347 1.0000 Uani
C5 C 0.28453(18) 0.90896(13) 0.68377(12) 0.0262 1.0000 Uani
C6 C 0.50741(17) 0.78776(12) 0.66134(11) 0.0228 1.0000 Uani
N7 N 0.17424(15) 0.83526(11) 0.61441(10) 0.0278 1.0000 Uani
C8 C 0.24496(18) 0.84104(15) 0.46698(13) 0.0292 1.0000 Uani
C9 C 0.47912(17) 0.77915(12) 0.41746(11) 0.0238 1.0000 Uani
C10 C 0.56571(19) 0.74513(14) 0.27782(12) 0.0273 1.0000 Uani
C11 C 0.77720(19) 0.68564(13) 0.23810(11) 0.0257 1.0000 Uani
O12 O 0.89966(14) 0.64689(11) 0.10848(8) 0.0355 1.0000 Uani
C13 C 1.1022(2) 0.56073(16) 0.12944(13) 0.0332 1.0000 Uani
O14 O 1.10865(13) 0.60191(11) 0.26405(9) 0.0352 1.0000 Uani
C15 C 0.90274(17) 0.65890(13) 0.33138(12) 0.0246 1.0000 Uani
C16 C 0.82338(17) 0.69025(13) 0.46797(11) 0.0237 1.0000 Uani
C17 C 0.60578(17) 0.75392(12) 0.51134(11) 0.0217 1.0000 Uani
C18 C 0.24535(19) 0.67599(14) 0.65761(14) 0.0305 1.0000 Uani
C19 C 0.43633(18) 0.65369(13) 0.71856(12) 0.0263 1.0000 Uani
O20 O 0.37953(15) 0.66819(10) 0.86429(9) 0.0351 1.0000 Uani
H11 H 0.769(2) 0.8408(16) 0.7047(14) 0.0328 1.0000 Uiso
H21 H 0.612(3) 0.8689(18) 0.9528(16) 0.0421 1.0000 Uiso
H31 H 0.281(3) 0.8262(18) 1.0120(16) 0.0422 1.0000 Uiso
H41 H 0.167(2) 1.0390(19) 0.8718(16) 0.0410 1.0000 Uiso
H42 H 0.054(3) 0.9132(18) 0.8573(16) 0.0407 1.0000 Uiso
H51 H 0.280(2) 1.0048(16) 0.6406(14) 0.0298 1.0000 Uiso
H81 H 0.187(2) 0.9513(18) 0.4427(15) 0.0350 1.0000 Uiso
H82 H 0.184(2) 0.7817(17) 0.4196(15) 0.0344 1.0000 Uiso
H101 H 0.474(2) 0.7626(17) 0.2127(15) 0.0340 1.0000 Uiso
H131 H 1.209(2) 0.5838(18) 0.0629(16) 0.0403 1.0000 Uiso
H132 H 1.120(2) 0.4500(19) 0.1257(15) 0.0397 1.0000 Uiso
H161 H 0.918(2) 0.6678(16) 0.5329(14) 0.0292 1.0000 Uiso
H181 H 0.134(2) 0.6605(17) 0.7287(16) 0.0369 1.0000 Uiso
H182 H 0.280(2) 0.5994(18) 0.5776(15) 0.0349 1.0000 Uiso
H191 H 0.543(2) 0.5533(17) 0.6925(14) 0.0300 1.0000 Uiso

loop_
_atom_site_aniso_label
_atom_site_aniso_U_11
_atom_site_aniso_U_22
_atom_site_aniso_U_33
_atom_site_aniso_U_23
_atom_site_aniso_U_13
_atom_site_aniso_U_12
C1 0.0287(6) 0.0265(6) 0.0275(6) -0.0005(4) -0.0068(5) -0.0086(5)
C2 0.0407(7) 0.0323(7) 0.0276(6) -0.0031(5) -0.0075(5) -0.0080(5)
C3 0.0402(7) 0.0349(7) 0.0231(6) -0.0016(5) 0.0029(5) -0.0071(6)
C4 0.0311(7) 0.0308(7) 0.0324(7) -0.0026(5) 0.0045(5) -0.0050(5)
C5 0.0235(6) 0.0211(5) 0.0298(6) 0.0025(4) -0.0012(4) -0.0055(4)
C6 0.0217(5) 0.0219(5) 0.0221(5) 0.0005(4) -0.0017(4) -0.0063(4)
N7 0.0210(5) 0.0275(5) 0.0333(5) 0.0052(4) -0.0036(4) -0.0079(4)
C8 0.0213(6) 0.0340(7) 0.0319(6) 0.0050(5) -0.0069(5) -0.0084(5)
C9 0.0218(5) 0.0226(5) 0.0271(6) 0.0026(4) -0.0057(4) -0.0079(4)
C10 0.0280(6) 0.0290(6) 0.0262(6) 0.0031(4) -0.0100(5) -0.0091(5)
C11 0.0295(6) 0.0255(6) 0.0206(5) -0.0002(4) -0.0028(4) -0.0092(5)
O12 0.0346(5) 0.0424(5) 0.0221(4) -0.0026(4) -0.0017(4) -0.0065(4)
C13 0.0317(7) 0.0362(7) 0.0250(6) -0.0008(5) 0.0005(5) -0.0073(5)
O14 0.0225(4) 0.0473(6) 0.0281(5) -0.0086(4) 0.0015(3) -0.0061(4)
C15 0.0201(5) 0.0246(6) 0.0268(6) -0.0017(4) -0.0017(4) -0.0068(4)
C16 0.0214(5) 0.0253(6) 0.0241(5) 0.0000(4) -0.0051(4) -0.0077(4)
C17 0.0210(5) 0.0209(5) 0.0233(5) 0.0016(4) -0.0036(4) -0.0082(4)
C18 0.0252(6) 0.0271(6) 0.0392(7) 0.0068(5) -0.0036(5) -0.0115(5)
C19 0.0264(6) 0.0221(6) 0.0272(6) 0.0036(4) -0.0020(4) -0.0070(5)
O20 0.0416(5) 0.0316(5) 0.0273(5) 0.0064(3) 0.0005(4) -0.0120(4)

loop_
_atom_type_symbol
_atom_type_scat_dispersion_real
_atom_type_scat_dispersion_imag
_atom_type_scat_Cromer_Mann_a1
_atom_type_scat_Cromer_Mann_b1
_atom_type_scat_Cromer_Mann_a2
_atom_type_scat_Cromer_Mann_b2
_atom_type_scat_Cromer_Mann_a3
_atom_type_scat_Cromer_Mann_b3
_atom_type_scat_Cromer_Mann_a4
_atom_type_scat_Cromer_Mann_b4
_atom_type_scat_Cromer_Mann_c
_atom_type_scat_source
C 0.0033 0.0016 2.3100 20.8439 1.0200 10.2075 1.5886 0.5687 0.8650 51.6512 0.2156 'International Tables Vol C 4.2.6.8 and 6.1.1.4'
H 0.0000 0.0000 0.4930 10.5109 0.3229 26.1257 0.1402 3.1424 0.0408 57.7998 0.0030 'International Tables Vol C 4.2.6.8 and 6.1.1.4'
N 0.0061 0.0033 12.2126 0.0057 3.1322 9.8933 2.0125 28.9975 1.1663 0.5826 -11.5290 'International Tables Vol C 4.2.6.8 and 6.1.1.4'
O 0.0106 0.0060 3.0485 13.2771 2.2868 5.7011 1.5463 0.3239 0.8670 32.9089 0.2508 'International Tables Vol C 4.2.6.8 and 6.1.1.4'

loop_
_exptl_crystal_face_index_h
_exptl_crystal_face_index_k
_exptl_crystal_face_index_l
_exptl_crystal_face_perp_dist
1 0 0 0.200
-1 0 0 0.170
0 1 0 0.170
0 -1 0 0.190
0 0 1 0.060
0 0 -1 0.140
6 6 0 0.090
3 0 3 0.150
-3 0 -4 0.165
0 1 -1 0.140

loop_
_geom_angle_atom_site_label_1
_geom_angle_atom_site_label_2
_geom_angle_atom_site_label_3
_geom_angle
_geom_angle_publ_flag
C2 C1 C6 114.26(11) yes
C2 C1 H11 125.4(8) no
C6 C1 H11 120.3(8) no
C1 C2 C3 113.21(12) yes
C1 C2 H21 125.0(9) no
C3 C2 H21 121.7(9) no
C2 C3 C4 109.38(11) yes
C2 C3 O20 107.24(10) yes
C4 C3 O20 108.74(11) yes
C2 C3 H31 114.4(9) no
C4 C3 H31 111.6(9) no
O20 C3 H31 105.1(9) no
C3 C4 C5 108.93(10) yes
C3 C4 H41 108.2(9) no
C5 C4 H41 111.7(9) no
C3 C4 H42 109.1(9) no
C5 C4 H42 108.7(9) no
H41 C4 H42 110.2(13) no
C4 C5 C6 108.35(10) yes
C4 C5 N7 111.37(10) yes
C6 C5 N7 102.79(9) yes
C4 C5 H51 112.1(8) no
C6 C5 H51 113.7(8) no
N7 C5 H51 108.2(8) no
C5 C6 C1 111.12(9) yes
C5 C6 C17 111.04(9) yes
C1 C6 C17 116.41(10) yes
C5 C6 C19 95.76(9) yes
C1 C6 C19 111.44(9) yes
C17 C6 C19 109.15(9) yes
C5 N7 C8 108.16(9) yes
C5 N7 C18 102.95(9) yes
C8 N7 C18 111.04(10) yes
N7 C8 C9 113.97(10) yes
N7 C8 H81 107.7(8) no
C9 C8 H81 110.1(8) no
N7 C8 H82 108.7(8) no
C9 C8 H82 108.6(9) no
H81 C8 H82 107.6(12) no
C8 C9 C10 119.55(10) yes
C8 C9 C17 119.58(10) yes
C10 C9 C17 120.86(10) yes
C9 C10 C11 117.59(10) yes
C9 C10 H101 120.0(9) no
C11 C10 H101 122.4(9) no
C10 C11 O12 128.97(11) yes
C10 C11 C15 121.54(10) yes
O12 C11 C15 109.47(10) yes
C11 O12 C13 104.34(9) yes
O12 C13 O14 107.13(9) yes
O12 C13 H131 110.6(9) no
O14 C13 H131 110.0(9) no
O12 C13 H132 108.3(9) no
O14 C13 H132 108.1(9) no
H131 C13 H132 112.6(13) no
C13 O14 C15 104.32(9) yes
C11 C15 O14 109.54(10) yes
C11 C15 C16 122.31(10) yes
O14 C15 C16 128.13(10) yes
C15 C16 C17 117.25(10) yes
C15 C16 H161 120.4(8) no
C17 C16 H161 122.3(8) no
C6 C17 C16 119.99(10) yes
C6 C17 C9 119.51(10) yes
C16 C17 C9 120.42(10) yes
N7 C18 C19 107.48(9) yes
N7 C18 H181 109.5(9) no
C19 C18 H181 108.8(9) no
N7 C18 H182 111.3(9) no
C19 C18 H182 111.1(9) no
H181 C18 H182 108.5(12) no
C18 C19 C6 102.46(9) yes
C18 C19 O20 111.02(10) yes
C6 C19 O20 110.30(9) yes
C18 C19 H191 112.0(8) no
C6 C19 H191 113.5(8) no
O20 C19 H191 107.6(8) no
C3 O20 C19 110.81(9) yes

loop_
_geom_bond_atom_site_label_1
_geom_bond_atom_site_label_2
_geom_bond_distance
_geom_bond_publ_flag
C1 C2 1.3284(17) yes
C1 C6 1.5011(16) yes
C1 H11 1.009(15) no
C2 C3 1.500(2) yes
C2 H21 1.010(16) no
C3 C4 1.5344(19) yes
C3 O20 1.4558(16) yes
C3 H31 0.994(16) no
C4 C5 1.5440(17) yes
C4 H41 0.998(17) no
C4 H42 1.026(17) no
C5 C6 1.5612(16) yes
C5 N7 1.4822(16) yes
C5 H51 0.985(14) no
C6 C17 1.5153(15) yes
C6 C19 1.5652(15) yes
N7 C8 1.4709(15) yes
N7 C18 1.4928(15) yes
C8 C9 1.5179(16) yes
C8 H81 1.020(16) no
C8 H82 0.994(15) no
C9 C10 1.4073(16) yes
C9 C17 1.3969(16) yes
C10 C11 1.3674(17) yes
C10 H101 0.987(15) no
C11 O12 1.3827(14) yes
C11 C15 1.3854(16) yes
O12 C13 1.4340(16) yes
C13 O14 1.4354(15) yes
C13 H131 0.975(16) no
C13 H132 1.006(16) no
O14 C15 1.3819(14) yes
C15 C16 1.3697(16) yes
C16 C17 1.4101(15) yes
C16 H161 0.999(15) no
C18 C19 1.5425(18) yes
C18 H181 0.992(15) no
C18 H182 1.026(15) no
C19 O20 1.4362(14) yes
C19 H191 0.982(14) no

loop_
_geom_contact_atom_site_label_1
_geom_contact_atom_site_label_2
_geom_contact_distance
_geom_contact_site_symmetry_2
_geom_contact_publ_flag
O12 C13 3.135(2) 2_765 no
O12 O12 3.270(2) 2_765 no
O14 C19 3.312(1) 2_766 no
O14 C8 3.565(2) 1_655 no
O14 O20 3.599(1) 2_766 no
O20 C13 3.316(2) 1_456 no
O20 C13 3.551(2) 2_766 no
C11 C18 3.581(2) 2_666 no

loop_
_geom_torsion_atom_site_label_1
_geom_torsion_atom_site_label_2
_geom_torsion_atom_site_label_3
_geom_torsion_atom_site_label_4
_geom_torsion
_geom_torsion_publ_flag
O12 C11 C10 C9 -178.0(1) no
O12 C11 C15 O14 -0.2(2) no
O12 C11 C15 C16 178.5(1) no
O12 C13 O14 C15 22.1(1) no
O14 C13 O12 C11 -22.2(1) no
O14 C15 C11 C10 -178.8(1) no
O14 C15 C16 C17 177.5(1) no
O20 C3 C2 C1 58.3(1) no
O20 C3 C4 C5 -58.1(1) no
O20 C19 C6 C1 39.0(1) no
O20 C19 C6 C5 -76.4(1) no
O20 C19 C6 C17 168.94(9) no
O20 C19 C18 N7 99.2(1) no
N7 C5 C4 C3 107.8(1) no
N7 C5 C6 C1 -168.61(9) no
N7 C5 C6 C17 60.1(1) no
N7 C5 C6 C19 -53.0(1) no
N7 C8 C9 C10 165.2(1) no
N7 C8 C9 C17 -13.5(2) no
N7 C18 C19 C6 -18.5(1) no
C1 C2 C3 C4 -59.5(1) no
C1 C6 C5 C4 -50.6(1) no
C1 C6 C17 C9 -153.1(1) no
C1 C6 C17 C16 30.1(2) no
C1 C6 C19 C18 157.23(8) no
C2 C1 C6 C5 55.6(1) no
C2 C1 C6 C17 -176.0(1) no
C2 C1 C6 C19 -49.9(1) no
C2 C3 O20 C19 -67.2(1) no
C2 C3 C4 C5 58.7(2) no
C3 O20 C19 C6 17.7(1) no
C3 O20 C19 C18 -95.2(1) no
C3 C2 C1 C6 0.9(1) no
C3 C4 C5 C6 -4.5(2) no
C4 C3 O20 C19 51.0(1) no
C4 C5 N7 C8 169.60(9) no
C4 C5 N7 C18 -72.8(1) no
C4 C5 C6 C17 178.1(1) no
C4 C5 C6 C19 65.0(1) no
C5 N7 C8 C9 52.4(1) no
C5 N7 C18 C19 -14.8(1) no
C5 C6 C17 C9 -24.6(2) no
C5 C6 C17 C16 158.6(1) no
C5 C6 C19 C18 41.8(1) no
C6 C5 N7 C8 -74.6(1) no
C6 C5 N7 C18 43.0(1) no
C6 C17 C9 C8 0.4(2) no
C6 C17 C9 C10 -178.3(1) no
C6 C17 C16 C15 178.5(1) no
C8 N7 C18 C19 100.8(1) no
C8 C9 C10 C11 -178.2(1) no
C8 C9 C17 C16 177.2(1) no
C9 C8 N7 C18 -59.9(2) no
C9 C10 C11 C15 0.3(2) no
C9 C17 C6 C19 79.7(1) no
C9 C17 C16 C15 1.7(2) no
C10 C9 C17 C16 -1.5(2) no
C10 C11 O12 C13 -167.7(1) no
C10 C11 C15 C16 -0.0(2) no
C11 C10 C9 C17 0.5(2) no
C11 C15 O14 C13 -13.6(1) no
C11 C15 C16 C17 -0.9(2) no
C13 O12 C11 C15 13.9(1) no
C13 O14 C15 C16 167.8(1) no
C16 C17 C6 C19 -97.1(1) no
C17 C6 C19 C18 -72.8(1) no
